data_7028921
loop_
_publ_author_name
'Chiang, Linus'
'Allan, Laura E. N.'
'Alcantara, Juan'
'Wang, Michael C. P.'
'Storr, Tim'
'Shaver, Michael P.'

_publ_section_title
;
 Tuning ligand electronics and peripheral substitution on cobalt salen
 complexes: structure and polymerisation activity.
;
_journal_issue 11
_journal_name_full 'Dalton transactions (Cambridge, England : 2003)'
_journal_page_first 4295
_journal_page_last 4304
_journal_paper_doi 10.1039/c3dt51846a
_journal_volume 43
_journal_year 2014
_chemical_formula_moiety 'C32 H42 Co1 N4 O7'
_chemical_formula_sum 'C32 H42 Co N4 O7'
_chemical_formula_weight 653.64
_chemical_name_systematic ?
_space_group_IT_number 2
_symmetry_cell_setting triclinic
_symmetry_space_group_name_Hall '-P 1'
_symmetry_space_group_name_H-M 'P -1'
_atom_sites_solution_hydrogens difmap
_atom_sites_solution_primary direct
_cell_angle_alpha 106.6320(10)
_cell_angle_beta 91.9720(10)
_cell_angle_gamma 117.1130(10)
_cell_formula_units_Z 2
_cell_length_a 10.9613(3)
_cell_length_b 12.0129(3)
_cell_length_c 14.1562(3)
_cell_measurement_reflns_used 0
_cell_measurement_temperature 293
_cell_measurement_theta_max 0
_cell_measurement_theta_min 0
_cell_volume 1559.81(7)
_computing_cell_refinement 'Bruker SAINT'
_computing_data_collection 'Bruker APEX2'
_computing_data_reduction 'Bruker SAINT'
_computing_structure_solution
; 
 SIR92 (Altomare et al, 1994)
 CRYSTALS (Watkin, 1988) 
;
_diffrn_ambient_temperature 293
_diffrn_measured_fraction_theta_full 0.993
_diffrn_measured_fraction_theta_max 0.984
_diffrn_measurement_device_type 'Bruker APEX-II CCD'
_diffrn_measurement_method \w/2\q
_diffrn_radiation_monochromator graphite
_diffrn_radiation_type 'Mo K\a'
_diffrn_radiation_wavelength 0.71073
_diffrn_reflns_av_R_equivalents 0.029
_diffrn_reflns_limit_h_max 18
_diffrn_reflns_limit_h_min -18
_diffrn_reflns_limit_k_max 19
_diffrn_reflns_limit_k_min -19
_diffrn_reflns_limit_l_max 23
_diffrn_reflns_limit_l_min -23
_diffrn_reflns_number 52313
_diffrn_reflns_theta_full 25.483
_diffrn_reflns_theta_max 36.404
_diffrn_reflns_theta_min 1.530
_exptl_absorpt_coefficient_mu 0.604
_exptl_absorpt_correction_type none
_exptl_crystal_density_diffrn 1.392
_exptl_crystal_F_000 690.000
_refine_ls_extinction_method None
_refine_ls_goodness_of_fit_ref 1.0108
_refine_ls_hydrogen_treatment constr
_refine_ls_matrix_type full
_refine_ls_number_parameters 463
_refine_ls_number_reflns 12705
_refine_ls_number_restraints 0
_refine_ls_R_factor_all 0.0591
_refine_ls_R_factor_gt 0.0467
_refine_ls_structure_factor_coef F
_refine_ls_weighting_details
;
 Method, part 1, Chebychev polynomial, (Watkin, 1994, Prince, 1982) 
 [weight] = 1.0/[A~0~*T~0~(x)+A~1~*T~1~(x) ... +A~n-1~]*T~n-1~(x)] 
 where A~i~ are the Chebychev coefficients listed below and x= Fcalc/Fmax 
 Method = Robust Weighting (Prince, 1982) 
 W = [weight] * [1-(deltaF/6*sigmaF)^2^]^2^ 
 A~i~ are: 
 6.60 10.1 4.68 1.09 0.00 
;
_refine_ls_weighting_scheme calc
_refine_ls_wR_factor_all 0.0700
_refine_ls_wR_factor_gt 0.0453
_refine_ls_wR_factor_ref 0.0438
_reflns_number_gt 13217
_reflns_number_total 13837
_reflns_threshold_expression I>2.0\s(I)
_oxford_diffrn_Wilson_B_factor 0.00
_oxford_diffrn_Wilson_scale 0.00
_oxford_refine_ls_r_factor_ref 0.0445
_oxford_refine_ls_scale 0.10330(9)
_oxford_reflns_number_all 14974
_oxford_reflns_threshold_expression_ref I>2.5\s(I)
_cod_data_source_file c3dt51846a.txt
_cod_data_source_block CoSalNO2THF
_cod_original_sg_symbol_H-M 'P -1 '
_cod_original_formula_sum 'C32 H42 Co1 N4 O7'
_cod_database_code 7028921

loop_
_symmetry_equiv_pos_as_xyz
x,y,z
-x,-y,-z

loop_
_atom_site_label
_atom_site_type_symbol
_atom_site_fract_x
_atom_site_fract_y
_atom_site_fract_z
_atom_site_U_iso_or_equiv
_atom_site_occupancy
_atom_site_adp_type
_atom_site_refinement_flags_posn
_atom_site_refinement_flags_occupancy
_atom_site_disorder_group
Co1 Co 0.916624(14) 0.636756(13) 0.622039(10) 0.0159 1.0000 Uani . . .
N2 N 0.77297(11) 0.50197(10) 0.51480(7) 0.0296 1.0000 Uani . . .
N5 N 1.01316(9) 0.68919(10) 0.52217(7) 0.0224 1.0000 Uani . . .
N28 N 0.27696(10) 0.18700(12) 0.68154(9) 0.0321 1.0000 Uani . . .
N29 N 1.61371(10) 1.10718(10) 0.71033(8) 0.0261 1.0000 Uani . . .
O3 O 0.82577(8) 0.56777(7) 0.71974(5) 0.0208 1.0000 Uani . . .
O4 O 1.07208(7) 0.76185(8) 0.72814(5) 0.0202 1.0000 Uani . . .
O30 O 1.64391(10) 1.11393(12) 0.62835(8) 0.0402 1.0000 Uani . . .
O31 O 1.70020(9) 1.17112(9) 0.78929(8) 0.0342 1.0000 Uani . . .
O32 O 0.20010(11) 0.12711(14) 0.59796(9) 0.0537 1.0000 Uani . . .
O33 O 0.23526(10) 0.17168(12) 0.75859(9) 0.0425 1.0000 Uani . . .
O100 O 0.82565(8) 0.76954(8) 0.63234(7) 0.0245 1.0000 Uani . . .
C6 C 0.65281(14) 0.41339(12) 0.52096(8) 0.0340 1.0000 Uani . . .
C7 C 1.14392(11) 0.77272(12) 0.53352(8) 0.0235 1.0000 Uani . . .
C8 C 0.60754(11) 0.39803(10) 0.61287(7) 0.0230 1.0000 Uani . . .
C9 C 0.46893(12) 0.30262(11) 0.60447(8) 0.0266 1.0000 Uani . . .
C10 C 0.42193(10) 0.28118(11) 0.68915(8) 0.0236 1.0000 Uani . . .
C11 C 0.51071(10) 0.34935(11) 0.78378(8) 0.0215 1.0000 Uani . . .
C12 C 0.64838(10) 0.44357(10) 0.79605(7) 0.0187 1.0000 Uani . . .
C13 C 0.69998(10) 0.47378(9) 0.70902(7) 0.0180 1.0000 Uani . . .
C14 C 1.23883(10) 0.85030(10) 0.62870(8) 0.0192 1.0000 Uani . . .
C15 C 1.19624(9) 0.84654(10) 0.72304(7) 0.0178 1.0000 Uani . . .
C16 C 1.29561(10) 0.94215(10) 0.81471(8) 0.0190 1.0000 Uani . . .
C17 C 1.43115(10) 1.02288(10) 0.80718(8) 0.0215 1.0000 Uani . . .
C18 C 1.47070(10) 1.01865(10) 0.71348(9) 0.0221 1.0000 Uani . . .
C19 C 1.37636(10) 0.93685(10) 0.62493(8) 0.0217 1.0000 Uani . . .
C20 C 0.74339(12) 0.51736(12) 0.90018(8) 0.0253 1.0000 Uani . . .
C21 C 1.25067(10) 0.95870(11) 0.91693(8) 0.0219 1.0000 Uani . . .
C22 C 1.12484(12) 0.98336(14) 0.91298(9) 0.0304 1.0000 Uani . . .
C23 C 1.36718(12) 1.07947(13) 1.00056(9) 0.0301 1.0000 Uani . . .
C24 C 1.21142(13) 0.83487(12) 0.94643(9) 0.0296 1.0000 Uani . . .
C25 C 0.87641(13) 0.50481(13) 0.89922(11) 0.0323 1.0000 Uani . . .
C26 C 0.78310(18) 0.66471(15) 0.93299(10) 0.0388 1.0000 Uani . . .
C27 C 0.67051(17) 0.4597(2) 0.97851(11) 0.0520 1.0000 Uani . . .
C36 C 0.98092(13) 0.64156(15) 0.33208(9) 0.0298 1.0000 Uani . . .
C39 C 0.69470(14) 0.43027(13) 0.32430(8) 0.0312 1.0000 Uani . . .
C101 C 0.9181(7) 0.9043(8) 0.6407(6) 0.0288 0.540(10) Uani . P 3
C102 C 0.8508(4) 0.9792(4) 0.7242(5) 0.0509 0.540(10) Uani . P 3
C103 C 0.70633(19) 0.88347(18) 0.70167(13) 0.0444 1.0000 Uani . . .
C104 C 0.7060(5) 0.7485(6) 0.6816(5) 0.0347 0.540(10) Uani . P 3
C105 C 0.9164(10) 0.9116(11) 0.6470(10) 0.0450 0.460(10) Uani . P 4
C106 C 0.8450(5) 0.9837(4) 0.6675(5) 0.0429 0.460(10) Uani . P 4
C108 C 0.7449(6) 0.7834(6) 0.7047(5) 0.0303 0.460(10) Uani . P 4
C341 C 0.81973(15) 0.49523(14) 0.41571(10) 0.0187 0.687(3) Uani . P 1
C342 C 0.7760(3) 0.5412(3) 0.4193(2) 0.0164 0.313(3) Uani . P 2
C351 C 0.91957(14) 0.63881(16) 0.42658(10) 0.0183 0.687(3) Uani . P 1
C352 C 0.9279(3) 0.5785(3) 0.4146(2) 0.0175 0.313(3) Uani . P 2
C371 C 0.87021(19) 0.5814(2) 0.24097(13) 0.0283 0.687(3) Uani . P 1
C372 C 0.8717(4) 0.5153(6) 0.2297(3) 0.0306 0.313(3) Uani . P 2
C381 C 0.7651(2) 0.4391(2) 0.23068(12) 0.0307 0.687(3) Uani . P 1
C382 C 0.7194(4) 0.4745(5) 0.2326(3) 0.0280 0.313(3) Uani . P 2
H61 H 0.5884 0.3529 0.4596 0.0481(9) 1.0000 Uiso R . .
H71 H 1.1801 0.7833 0.4745 0.0361(9) 1.0000 Uiso R . .
H91 H 0.4078 0.2535 0.5404 0.0393(9) 1.0000 Uiso R . .
H111 H 0.4748 0.3298 0.8408 0.0337(9) 1.0000 Uiso R . .
H171 H 1.4993 1.0831 0.8671 0.0338(9) 1.0000 Uiso R . .
H191 H 1.4042 0.9390 0.5621 0.0340(9) 1.0000 Uiso R . .
H221 H 1.0966 0.9938 0.9762 0.0454(9) 1.0000 Uiso R . .
H222 H 1.1501 1.0620 0.8970 0.0454(9) 1.0000 Uiso R . .
H223 H 1.0491 0.9101 0.8626 0.0454(9) 1.0000 Uiso R . .
H231 H 1.3366 1.0873 1.0631 0.0452(9) 1.0000 Uiso R . .
H232 H 1.4481 1.0693 1.0058 0.0452(9) 1.0000 Uiso R . .
H233 H 1.3904 1.1583 0.9854 0.0452(9) 1.0000 Uiso R . .
H241 H 1.1841 0.8467 1.0101 0.0444(9) 1.0000 Uiso R . .
H242 H 1.2897 0.8201 0.9504 0.0444(9) 1.0000 Uiso R . .
H243 H 1.1361 0.7589 0.8975 0.0444(9) 1.0000 Uiso R . .
H251 H 0.9343 0.5511 0.9642 0.0470(9) 1.0000 Uiso R . .
H252 H 0.8527 0.4135 0.8798 0.0470(9) 1.0000 Uiso R . .
H253 H 0.9268 0.5417 0.8523 0.0470(9) 1.0000 Uiso R . .
H261 H 0.8424 0.7116 0.9976 0.0560(9) 1.0000 Uiso R . .
H262 H 0.7008 0.6732 0.9361 0.0560(9) 1.0000 Uiso R . .
H263 H 0.8307 0.7032 0.8860 0.0560(9) 1.0000 Uiso R . .
H271 H 0.7310 0.5058 1.0424 0.0720(9) 1.0000 Uiso R . .
H272 H 0.6454 0.3676 0.9594 0.0720(9) 1.0000 Uiso R . .
H273 H 0.5881 0.4672 0.9826 0.0720(9) 1.0000 Uiso R . .
H361 H 1.0448 0.7318 0.3393 0.0452(9) 1.0000 Uiso R . .
H362 H 1.0309 0.5930 0.3240 0.0452(9) 1.0000 Uiso R . .
H391 H 0.6433 0.4781 0.3335 0.0461(9) 1.0000 Uiso R . .
H392 H 0.6317 0.3400 0.3170 0.0461(9) 1.0000 Uiso R . .
H1011 H 1.0112 0.9335 0.6698 0.0345(9) 0.540(10) Uiso R P 3
H1012 H 0.9109 0.9203 0.5822 0.0345(9) 0.540(10) Uiso R P 3
H1021 H 0.8943 1.0024 0.7910 0.0669(9) 0.540(10) Uiso R P 3
H1022 H 0.8652 1.0593 0.7127 0.0669(9) 0.540(10) Uiso R P 3
H1031 H 0.6636 0.9017 0.7576 0.0632(9) 1.0000 Uiso R . .
H1032 H 0.6579 0.8834 0.6442 0.0632(9) 1.0000 Uiso R . .
H1041 H 0.7155 0.7276 0.7417 0.0596(9) 0.540(10) Uiso R P 3
H1042 H 0.6199 0.6723 0.6377 0.0596(9) 0.540(10) Uiso R P 3
H1051 H 1.0022 0.9487 0.6928 0.0751(9) 0.460(10) Uiso R P 4
H1052 H 0.9568 0.9178 0.5792 0.0751(9) 0.460(10) Uiso R P 4
H1061 H 0.8986 1.0673 0.7219 0.0588(9) 0.460(10) Uiso R P 4
H1062 H 0.8201 1.0014 0.6110 0.0588(9) 0.460(10) Uiso R P 4
H1081 H 0.7899 0.8024 0.7683 0.0452(9) 0.460(10) Uiso R P 4
H1082 H 0.6577 0.6985 0.6865 0.0452(9) 0.460(10) Uiso R P 4
H3411 H 0.8688 0.4456 0.4054 0.0303(9) 0.687(3) Uiso R P 1
H3421 H 0.7587 0.6142 0.4280 0.0226(9) 0.313(3) Uiso R P 2
H3511 H 0.8678 0.6854 0.4330 0.0304(9) 0.687(3) Uiso R P 1
H3521 H 0.9411 0.5033 0.4051 0.0240(9) 0.313(3) Uiso R P 2
H3711 H 0.9113 0.5823 0.1826 0.0425(9) 0.687(3) Uiso R P 1
H3712 H 0.8233 0.6329 0.2470 0.0425(9) 0.687(3) Uiso R P 1
H3721 H 0.8924 0.5434 0.1724 0.0493(9) 0.313(3) Uiso R P 2
H3722 H 0.8850 0.4407 0.2212 0.0493(9) 0.313(3) Uiso R P 2
H3811 H 0.8116 0.3879 0.2220 0.0461(9) 0.687(3) Uiso R P 1
H3812 H 0.6940 0.4030 0.1726 0.0461(9) 0.687(3) Uiso R P 1
H3821 H 0.6984 0.5443 0.2376 0.0438(9) 0.313(3) Uiso R P 2
H3822 H 0.6607 0.4009 0.1721 0.0438(9) 0.313(3) Uiso R P 2

loop_
_atom_site_aniso_label
_atom_site_aniso_U_11
_atom_site_aniso_U_22
_atom_site_aniso_U_33
_atom_site_aniso_U_23
_atom_site_aniso_U_13
_atom_site_aniso_U_12
Co1 0.01531(5) 0.01606(5) 0.01537(5) 0.00742(4) 0.00532(4) 0.00552(4)
N2 0.0333(5) 0.0226(4) 0.0137(3) 0.0070(3) 0.0046(3) -0.0023(4)
N5 0.0156(3) 0.0357(5) 0.0190(3) 0.0152(3) 0.0059(3) 0.0113(3)
N28 0.0177(4) 0.0355(5) 0.0384(5) 0.0238(4) 0.0019(4) 0.0029(4)
N29 0.0173(3) 0.0228(4) 0.0381(5) 0.0128(4) 0.0124(3) 0.0077(3)
O3 0.0195(3) 0.0184(3) 0.0166(3) 0.0076(2) 0.0040(2) 0.0020(2)
O4 0.0143(3) 0.0244(3) 0.0198(3) 0.0107(3) 0.0060(2) 0.0055(2)
O30 0.0240(4) 0.0488(6) 0.0427(5) 0.0244(5) 0.0173(4) 0.0077(4)
O31 0.0189(3) 0.0283(4) 0.0412(5) 0.0054(4) 0.0077(3) 0.0036(3)
O32 0.0255(4) 0.0627(7) 0.0440(6) 0.0326(6) -0.0087(4) -0.0092(5)
O33 0.0231(4) 0.0540(6) 0.0439(5) 0.0308(5) 0.0108(4) 0.0049(4)
O100 0.0200(3) 0.0210(3) 0.0329(4) 0.0089(3) 0.0085(3) 0.0103(3)
C6 0.0339(6) 0.0261(5) 0.0156(4) 0.0069(4) 0.0014(4) -0.0064(4)
C7 0.0171(4) 0.0358(5) 0.0217(4) 0.0167(4) 0.0079(3) 0.0119(4)
C8 0.0228(4) 0.0194(4) 0.0170(4) 0.0084(3) 0.0025(3) 0.0013(3)
C9 0.0230(4) 0.0234(4) 0.0222(4) 0.0118(4) 0.0000(3) 0.0004(4)
C10 0.0163(4) 0.0245(4) 0.0272(5) 0.0153(4) 0.0038(3) 0.0038(3)
C11 0.0181(4) 0.0254(4) 0.0233(4) 0.0143(3) 0.0063(3) 0.0087(3)
C12 0.0180(4) 0.0210(4) 0.0178(4) 0.0103(3) 0.0050(3) 0.0078(3)
C13 0.0179(4) 0.0169(3) 0.0170(3) 0.0079(3) 0.0041(3) 0.0054(3)
C14 0.0153(3) 0.0228(4) 0.0226(4) 0.0118(3) 0.0082(3) 0.0090(3)
C15 0.0147(3) 0.0200(4) 0.0208(4) 0.0098(3) 0.0067(3) 0.0083(3)
C16 0.0144(3) 0.0195(4) 0.0231(4) 0.0075(3) 0.0068(3) 0.0079(3)
C17 0.0161(4) 0.0192(4) 0.0271(4) 0.0074(3) 0.0075(3) 0.0070(3)
C18 0.0150(4) 0.0203(4) 0.0315(5) 0.0114(4) 0.0106(3) 0.0070(3)
C19 0.0176(4) 0.0235(4) 0.0281(4) 0.0141(4) 0.0112(3) 0.0097(3)
C20 0.0234(4) 0.0286(5) 0.0181(4) 0.0117(4) 0.0037(3) 0.0057(4)
C21 0.0162(4) 0.0237(4) 0.0217(4) 0.0065(3) 0.0056(3) 0.0069(3)
C22 0.0235(5) 0.0403(6) 0.0281(5) 0.0075(4) 0.0100(4) 0.0180(5)
C23 0.0234(5) 0.0287(5) 0.0261(5) 0.0018(4) 0.0057(4) 0.0071(4)
C24 0.0280(5) 0.0288(5) 0.0250(5) 0.0115(4) 0.0042(4) 0.0068(4)
C25 0.0241(5) 0.0276(5) 0.0381(6) 0.0146(5) -0.0057(4) 0.0058(4)
C26 0.0489(8) 0.0334(6) 0.0255(5) 0.0000(5) 0.0030(5) 0.0192(6)
C27 0.0362(7) 0.0713(11) 0.0236(5) 0.0266(7) 0.0020(5) 0.0003(7)
C36 0.0258(5) 0.0481(7) 0.0218(4) 0.0207(5) 0.0105(4) 0.0176(5)
C39 0.0364(6) 0.0285(5) 0.0162(4) 0.0081(4) 0.0031(4) 0.0056(4)
C101 0.023(2) 0.020(2) 0.043(2) 0.0080(15) -0.0037(16) 0.0137(18)
C102 0.0415(15) 0.0364(15) 0.060(3) -0.0145(16) -0.0147(16) 0.0263(13)
C103 0.0538(9) 0.0560(9) 0.0440(8) 0.0162(7) 0.0153(7) 0.0432(8)
C104 0.0269(19) 0.040(2) 0.056(3) 0.029(2) 0.0230(17) 0.0237(17)
C105 0.029(3) 0.019(3) 0.077(6) 0.021(3) 0.008(3) 0.002(2)
C106 0.049(2) 0.0283(14) 0.061(3) 0.0163(17) 0.017(2) 0.0253(14)
C108 0.0227(19) 0.030(2) 0.044(2) 0.0177(17) 0.0155(16) 0.0142(15)
C341 0.0217(6) 0.0206(6) 0.0147(5) 0.0072(4) 0.0052(4) 0.0100(5)
C342 0.0149(11) 0.0243(13) 0.0130(10) 0.0094(9) 0.0048(8) 0.0100(10)
C351 0.0168(5) 0.0221(7) 0.0168(5) 0.0099(5) 0.0039(4) 0.0080(5)
C352 0.0200(12) 0.0204(14) 0.0150(11) 0.0087(10) 0.0057(9) 0.0103(11)
C371 0.0283(8) 0.0401(10) 0.0193(6) 0.0165(7) 0.0067(5) 0.0152(7)
C372 0.0248(16) 0.047(3) 0.0187(14) 0.0139(16) 0.0066(12) 0.0144(17)
C381 0.0362(9) 0.0376(9) 0.0152(6) 0.0081(6) 0.0040(6) 0.0159(8)
C382 0.0217(15) 0.045(2) 0.0167(13) 0.0138(13) 0.0055(11) 0.0137(15)

loop_
_atom_type_symbol
_atom_type_scat_dispersion_real
_atom_type_scat_dispersion_imag
_atom_type_scat_Cromer_Mann_a1
_atom_type_scat_Cromer_Mann_b1
_atom_type_scat_Cromer_Mann_a2
_atom_type_scat_Cromer_Mann_b2
_atom_type_scat_Cromer_Mann_a3
_atom_type_scat_Cromer_Mann_b3
_atom_type_scat_Cromer_Mann_a4
_atom_type_scat_Cromer_Mann_b4
_atom_type_scat_Cromer_Mann_c
_atom_type_scat_source
C 0.0033 0.0016 2.3100 20.8439 1.0200 10.2075 1.5886 0.5687 0.8650 51.6512 0.2156 'International Tables Vol C 4.2.6.8 and 6.1.1.4'
H 0.0000 0.0000 0.4930 10.5109 0.3229 26.1257 0.1402 3.1424 0.0408 57.7998 0.0030 'International Tables Vol C 4.2.6.8 and 6.1.1.4'
N 0.0061 0.0033 12.2126 0.0057 3.1322 9.8933 2.0125 28.9975 1.1663 0.5826 -11.5290 'International Tables Vol C 4.2.6.8 and 6.1.1.4'
O 0.0106 0.0060 3.0485 13.2771 2.2868 5.7011 1.5463 0.3239 0.8670 32.9089 0.2508 'International Tables Vol C 4.2.6.8 and 6.1.1.4'
Co 0.3494 0.9721 12.2841 4.2791 7.3409 0.2784 4.0034 13.5359 2.3488 71.1692 1.0118 'International Tables Vol C 4.2.6.8 and 6.1.1.4'

loop_
_geom_angle_atom_site_label_1
_geom_angle_atom_site_label_2
_geom_angle_atom_site_label_3
_geom_angle
_geom_angle_publ_flag
N2 Co1 N5 85.26(4) yes
N2 Co1 O3 93.48(4) yes
N5 Co1 O3 173.07(4) yes
N2 Co1 O4 173.73(5) yes
N5 Co1 O4 93.57(4) yes
O3 Co1 O4 86.94(3) yes
N2 Co1 O100 91.50(5) yes
N5 Co1 O100 92.41(4) yes
O3 Co1 O100 94.44(3) yes
O4 Co1 O100 94.70(3) yes
Co1 N2 C6 126.73(8) yes
Co1 N2 C341 111.66(8) yes
C6 N2 C341 121.17(10) yes
Co1 N5 C7 127.26(8) yes
Co1 N5 C351 112.18(7) yes
C7 N5 C351 120.05(9) yes
O32 N28 O33 122.77(11) yes
O32 N28 C10 118.51(11) yes
O33 N28 C10 118.72(11) yes
O30 N29 O31 122.68(10) yes
O30 N29 C18 118.62(10) yes
O31 N29 C18 118.69(10) yes
Co1 O3 C13 128.92(6) yes
Co1 O4 C15 128.83(6) yes
Co1 O100 C101 117.6(3) yes
Co1 O100 C104 119.0(2) yes
C101 O100 C104 115.7(4) yes
N2 C6 C8 125.39(10) yes
N2 C6 H61 117.4 no
C8 C6 H61 117.2 no
N5 C7 C14 124.66(9) yes
N5 C7 H71 117.6 no
C14 C7 H71 117.7 no
C6 C8 C9 116.87(9) yes
C6 C8 C13 122.21(9) yes
C9 C8 C13 120.90(9) yes
C8 C9 C10 119.21(10) yes
C8 C9 H91 120.4 no
C10 C9 H91 120.4 no
N28 C10 C9 119.45(10) yes
N28 C10 C11 119.06(10) yes
C9 C10 C11 121.49(9) yes
C10 C11 C12 121.58(9) yes
C10 C11 H111 119.1 no
C12 C11 H111 119.4 no
C11 C12 C13 118.51(9) yes
C11 C12 C20 120.74(9) yes
C13 C12 C20 120.73(8) yes
C12 C13 C8 118.18(8) yes
C12 C13 O3 119.61(8) yes
C8 C13 O3 122.21(8) yes
C7 C14 C15 123.07(8) yes
C7 C14 C19 115.80(9) yes
C15 C14 C19 121.04(9) yes
C14 C15 O4 122.03(9) yes
C14 C15 C16 118.36(8) yes
O4 C15 C16 119.61(8) yes
C15 C16 C17 118.18(9) yes
C15 C16 C21 121.09(8) yes
C17 C16 C21 120.65(9) yes
C16 C17 C18 121.49(10) yes
C16 C17 H171 119.2 no
C18 C17 H171 119.3 no
N29 C18 C17 118.98(10) yes
N29 C18 C19 119.21(9) yes
C17 C18 C19 121.76(9) yes
C14 C19 C18 118.80(9) yes
C14 C19 H191 120.7 no
C18 C19 H191 120.5 no
C12 C20 C25 110.98(10) yes
C12 C20 C26 109.59(10) yes
C25 C20 C26 109.40(10) yes
C12 C20 C27 111.29(10) yes
C25 C20 C27 106.87(12) yes
C26 C20 C27 108.65(13) yes
C16 C21 C22 109.75(9) yes
C16 C21 C23 111.70(8) yes
C22 C21 C23 106.63(9) yes
C16 C21 C24 111.08(9) yes
C22 C21 C24 109.47(9) yes
C23 C21 C24 108.10(10) yes
C21 C22 H221 110.1 no
C21 C22 H222 109.6 no
H221 C22 H222 109.2 no
C21 C22 H223 109.7 no
H221 C22 H223 109.3 no
H222 C22 H223 109.0 no
C21 C23 H231 110.0 no
C21 C23 H232 109.9 no
H231 C23 H232 109.1 no
C21 C23 H233 109.7 no
H231 C23 H233 109.1 no
H232 C23 H233 109.1 no
C21 C24 H241 110.1 no
C21 C24 H242 109.9 no
H241 C24 H242 108.8 no
C21 C24 H243 110.0 no
H241 C24 H243 109.1 no
H242 C24 H243 108.8 no
C20 C25 H251 110.1 no
C20 C25 H252 110.0 no
H251 C25 H252 109.2 no
C20 C25 H253 109.9 no
H251 C25 H253 109.0 no
H252 C25 H253 108.8 no
C20 C26 H261 110.3 no
C20 C26 H262 109.7 no
H261 C26 H262 108.9 no
C20 C26 H263 110.1 no
H261 C26 H263 109.0 no
H262 C26 H263 108.8 no
C20 C27 H271 110.3 no
C20 C27 H272 109.8 no
H271 C27 H272 108.8 no
C20 C27 H273 109.7 no
H271 C27 H273 109.5 no
H272 C27 H273 108.8 no
C351 C36 C371 111.64(11) yes
C351 C36 H361 108.9 no
C371 C36 H361 109.6 no
C351 C36 H362 109.3 no
C371 C36 H362 108.8 no
H361 C36 H362 108.6 no
C341 C39 C381 104.83(12) yes
C341 C39 H391 110.8 no
C381 C39 H391 110.9 no
C341 C39 H392 111.2 no
C381 C39 H392 111.0 no
H391 C39 H392 108.2 no
O100 C101 C102 98.6(5) yes
O100 C101 H1011 112.3 no
C102 C101 H1011 108.6 no
O100 C101 H1012 113.0 no
C102 C101 H1012 110.0 no
H1011 C101 H1012 113.3 no
C101 C102 C103 103.3(3) yes
C101 C102 H1021 111.6 no
C103 C102 H1021 113.2 no
C101 C102 H1022 108.9 no
C103 C102 H1022 111.3 no
H1021 C102 H1022 108.4 no
C102 C103 C104 103.8(2) yes
C102 C103 H1031 110.2 no
C104 C103 H1031 111.4 no
C102 C103 H1032 111.7 no
C104 C103 H1032 111.2 no
H1031 C103 H1032 108.5 no
C103 C104 O100 101.7(3) yes
C103 C104 H1041 114.1 no
O100 C104 H1041 112.0 no
C103 C104 H1042 112.8 no
O100 C104 H1042 111.0 no
H1041 C104 H1042 105.5 no
O100 C105 C106 112.3(7) yes
O100 C105 H1051 111.8 no
C106 C105 H1051 115.1 no
O100 C105 H1052 107.7 no
C106 C105 H1052 109.8 no
H1051 C105 H1052 99.2 no
C103 C106 C105 101.7(4) yes
C103 C106 H1061 110.4 no
C105 C106 H1061 111.8 no
C103 C106 H1062 111.6 no
C105 C106 H1062 112.8 no
H1061 C106 H1062 108.4 no
C103 C108 O100 110.4(4) yes
C103 C108 H1081 111.4 no
O100 C108 H1081 111.7 no
C103 C108 H1082 106.8 no
O100 C108 H1082 107.4 no
H1081 C108 H1082 108.8 no
C39 C341 N2 112.87(11) yes
C39 C341 C351 110.74(11) yes
N2 C341 C351 104.94(11) yes
C39 C341 H3411 109.4 no
N2 C341 H3411 109.2 no
C351 C341 H3411 109.5 no
N2 C342 C39 115.8(2) yes
N2 C342 C352 96.06(19) yes
C39 C342 C352 104.8(2) yes
N2 C342 H3421 113.1 no
C39 C342 H3421 112.8 no
C352 C342 H3421 112.8 no
C341 C351 C36 108.88(12) yes
C341 C351 N5 103.46(11) yes
C36 C351 N5 118.81(11) yes
C341 C351 H3511 108.3 no
C36 C351 H3511 108.7 no
N5 C351 H3511 108.3 no
C342 C352 C36 112.9(2) yes
C342 C352 N5 104.2(2) yes
C36 C352 N5 108.2(2) yes
C342 C352 H3521 110.6 no
C36 C352 H3521 110.4 no
N5 C352 H3521 110.4 no
C36 C371 C381 110.04(15) yes
C36 C371 H3711 109.9 no
C381 C371 H3711 109.9 no
C36 C371 H3712 109.1 no
C381 C371 H3712 109.4 no
H3711 C371 H3712 108.5 no
C36 C372 C382 113.0(3) yes
C36 C372 H3721 108.1 no
C382 C372 H3721 107.4 no
C36 C372 H3722 110.2 no
C382 C372 H3722 109.2 no
H3721 C372 H3722 108.8 no
C371 C381 C39 112.57(14) yes
C371 C381 H3811 108.9 no
C39 C381 H3811 108.8 no
C371 C381 H3812 108.7 no
C39 C381 H3812 108.7 no
H3811 C381 H3812 109.0 no
C39 C382 C372 104.1(3) yes
C39 C382 H3821 111.6 no
C372 C382 H3821 113.1 no
C39 C382 H3822 110.3 no
C372 C382 H3822 109.8 no
H3821 C382 H3822 107.9 no

loop_
_geom_bond_atom_site_label_1
_geom_bond_atom_site_label_2
_geom_bond_distance
_geom_bond_publ_flag
Co1 N2 1.8736(10) yes
Co1 N5 1.8763(8) yes
Co1 O3 1.8947(7) yes
Co1 O4 1.9015(7) yes
Co1 O100 2.2106(8) yes
N2 C6 1.2877(15) yes
N2 C341 1.5030(16) yes
N5 C7 1.2915(13) yes
N5 C351 1.4558(16) yes
N28 O32 1.2324(15) yes
N28 O33 1.2269(15) yes
N28 C10 1.4479(14) yes
N29 O30 1.2324(14) yes
N29 O31 1.2289(15) yes
N29 C18 1.4501(13) yes
O3 C13 1.2913(11) yes
O4 C15 1.2958(11) yes
O100 C101 1.432(8) yes
O100 C104 1.460(5) yes
C6 C8 1.4393(15) yes
C6 H61 0.954 no
C7 C14 1.4378(15) yes
C7 H71 0.954 no
C8 C9 1.3994(15) yes
C8 C13 1.4364(14) yes
C9 C10 1.3664(15) yes
C9 H91 0.954 no
C10 C11 1.4029(15) yes
C11 C12 1.3787(14) yes
C11 H111 0.953 no
C12 C13 1.4445(13) yes
C12 C20 1.5323(14) yes
C14 C15 1.4359(13) yes
C14 C19 1.4019(13) yes
C15 C16 1.4487(14) yes
C16 C17 1.3842(13) yes
C16 C21 1.5328(14) yes
C17 C18 1.4039(15) yes
C17 H171 0.956 no
C18 C19 1.3732(16) yes
C19 H191 0.953 no
C20 C25 1.5327(18) yes
C20 C26 1.5335(19) yes
C20 C27 1.5311(17) yes
C21 C22 1.5394(16) yes
C21 C23 1.5367(15) yes
C21 C24 1.5353(16) yes
C22 H221 0.950 no
C22 H222 0.953 no
C22 H223 0.952 no
C23 H231 0.952 no
C23 H232 0.952 no
C23 H233 0.953 no
C24 H241 0.952 no
C24 H242 0.955 no
C24 H243 0.952 no
C25 H251 0.950 no
C25 H252 0.953 no
C25 H253 0.955 no
C26 H261 0.953 no
C26 H262 0.954 no
C26 H263 0.953 no
C27 H271 0.950 no
C27 H272 0.959 no
C27 H273 0.950 no
C36 C351 1.5198(17) yes
C36 C371 1.489(2) yes
C36 H361 0.957 no
C36 H362 0.954 no
C39 C341 1.5769(19) yes
C39 C381 1.562(2) yes
C39 H391 0.960 no
C39 H392 0.955 no
C101 C102 1.675(10) yes
C101 H1011 0.947 no
C101 H1012 0.910 no
C102 C103 1.424(4) yes
C102 H1021 0.947 no
C102 H1022 0.965 no
C103 C104 1.562(5) yes
C103 H1031 0.956 no
C103 H1032 0.956 no
C104 H1041 0.968 no
C104 H1042 0.981 no
C105 C106 1.392(12) yes
C105 H1051 0.957 no
C105 H1052 1.079 no
C106 H1061 0.967 no
C106 H1062 0.946 no
C108 H1081 0.926 no
C108 H1082 0.982 no
C341 C351 1.521(2) yes
C341 H3411 0.956 no
C342 C352 1.524(4) yes
C342 H3421 0.954 no
C351 H3511 0.953 no
C352 H3521 0.952 no
C371 C381 1.524(3) yes
C371 H3711 0.954 no
C371 H3712 0.957 no
C372 C382 1.517(6) yes
C372 H3721 0.960 no
C372 H3722 0.948 no
C381 H3811 0.949 no
C381 H3812 0.956 no
C382 H3821 0.950 no
C382 H3822 0.969 no
